data_7055791
loop_
_publ_author_name
'Mandal, Mrinmay'
'Monkowius, Uwe'
'Chakraborty, Debashis'

_publ_section_title
;
 Synthesis and structural characterization of titanium and zirconium
 complexes containing half-salen ligands as catalysts for polymerization
 reactions
;
_journal_name_full 'New J. Chem.'
_journal_paper_doi 10.1039/C6NJ02148D
_journal_year 2016
_chemical_formula_moiety 'C42 H64 N2 O7 Ti2'
_chemical_formula_sum 'C42 H64 N2 O7 Ti2'
_chemical_formula_weight 804.75
_chemical_name_systematic Ti3
_chemical_properties_physical Air-sensitive,Moisture-sensitive
_space_group_IT_number 14
_symmetry_cell_setting monoclinic
_symmetry_space_group_name_Hall '-P 2ybc'
_symmetry_space_group_name_H-M 'P 1 21/c 1'
_atom_sites_solution_hydrogens geom
_atom_sites_solution_primary direct
_atom_sites_solution_secondary difmap
_audit_creation_method SHELXL-97
_audit_update_record
;
2016-04-24 deposited with the CCDC.
2016-09-30 downloaded from the CCDC.
;
_cell_angle_alpha 90.00
_cell_angle_beta 107.1600(10)
_cell_angle_gamma 90.00
_cell_formula_units_Z 4
_cell_length_a 14.9452(5)
_cell_length_b 18.7424(6)
_cell_length_c 18.6507(5)
_cell_measurement_reflns_used 7231
_cell_measurement_temperature 296(2)
_cell_measurement_theta_max 22.76
_cell_measurement_theta_min 2.29
_cell_volume 4991.7(3)
_computing_cell_refinement 'APEXII/SAINT (Bruker, 2004)'
_computing_data_collection 'APEXII (Bruker, 2004)'
_computing_data_reduction 'SAINT/XPREP (Bruker, 2004)'
_computing_molecular_graphics 'ORTEP3 (Farrugia, 1997)'
_computing_publication_material 'SHELXL-97 (Sheldrick, 2008)'
_computing_structure_refinement 'SHELXL-97 (Sheldrick, 2008)'
_computing_structure_solution 'SHELXS-97 (Sheldrick, 2008)'
_diffrn_ambient_temperature 296(2)
_diffrn_measured_fraction_theta_full 0.998
_diffrn_measured_fraction_theta_max 0.998
_diffrn_measurement_device_type 'Bruker APEXII CCD area detector'
_diffrn_measurement_method 'phi and omega scans'
_diffrn_radiation_monochromator graphite
_diffrn_radiation_source 'fine-focus sealed tube'
_diffrn_radiation_type MoK\a
_diffrn_radiation_wavelength 0.71073
_diffrn_reflns_av_R_equivalents 0.0328
_diffrn_reflns_av_sigmaI/netI 0.0402
_diffrn_reflns_limit_h_max 17
_diffrn_reflns_limit_h_min -17
_diffrn_reflns_limit_k_max 21
_diffrn_reflns_limit_k_min -21
_diffrn_reflns_limit_l_max 21
_diffrn_reflns_limit_l_min -21
_diffrn_reflns_number 32072
_diffrn_reflns_theta_full 24.43
_diffrn_reflns_theta_max 24.43
_diffrn_reflns_theta_min 1.58
_exptl_absorpt_coefficient_mu 0.361
_exptl_absorpt_correction_T_max 0.9648
_exptl_absorpt_correction_T_min 0.9151
_exptl_absorpt_correction_type multi-scan
_exptl_absorpt_process_details 'SADABS (Bruker,2004)'
_exptl_crystal_colour yellow
_exptl_crystal_density_diffrn 1.071
_exptl_crystal_density_method 'not measured'
_exptl_crystal_description prism
_exptl_crystal_F_000 1720
_exptl_crystal_recrystallization_method 'Re-crystallisation from solvent'
_exptl_crystal_size_max 0.25
_exptl_crystal_size_mid 0.15
_exptl_crystal_size_min 0.10
_refine_diff_density_max 0.353
_refine_diff_density_min -0.278
_refine_diff_density_rms 0.043
_refine_ls_extinction_method none
_refine_ls_goodness_of_fit_ref 1.029
_refine_ls_hydrogen_treatment mixed
_refine_ls_matrix_type full
_refine_ls_number_parameters 482
_refine_ls_number_reflns 8217
_refine_ls_number_restraints 0
_refine_ls_restrained_S_all 1.029
_refine_ls_R_factor_all 0.0705
_refine_ls_R_factor_gt 0.0459
_refine_ls_shift/su_max 0.001
_refine_ls_shift/su_mean 0.000
_refine_ls_structure_factor_coef Fsqd
_refine_ls_weighting_details 'calc w=1/[\s^2^(Fo^2^)+(0.0733P)^2^+0.3215P] where P=(Fo^2^+2Fc^2^)/3'
_refine_ls_weighting_scheme calc
_refine_ls_wR_factor_gt 0.1243
_refine_ls_wR_factor_ref 0.1347
_reflns_number_gt 5563
_reflns_number_total 8217
_reflns_threshold_expression >2sigma(I)
_cod_data_source_file c6nj02148d2.cif
_cod_data_source_block Ti3
_cod_original_sg_symbol_H-M P2(1)/c
_cod_database_code 7055791
_publcif_datablock.id {35068966-66c2-4a79-ab60-a9f99ebbb317}

_solvent_exptl_crystal_recrystallization_method Toluene

loop_
_symmetry_equiv_pos_as_xyz
'x, y, z'
'-x, y+1/2, -z+1/2'
'-x, -y, -z'
'x, -y-1/2, z-1/2'

loop_
_atom_site_label
_atom_site_type_symbol
_atom_site_fract_x
_atom_site_fract_y
_atom_site_fract_z
_atom_site_U_iso_or_equiv
_atom_site_adp_type
_atom_site_occupancy
_atom_site_symmetry_multiplicity
_atom_site_calc_flag
_atom_site_refinement_flags
H2 H 0.3721(15) 0.5231(12) 0.9781(12) 0.035(6) Uiso 1 1 d .
Ti1 Ti 0.21953(3) 0.42697(2) 0.65057(2) 0.04248(15) Uani 1 1 d .
Ti2 Ti 0.38766(3) 0.43145(2) 0.78856(2) 0.04015(15) Uani 1 1 d .
O3 O 0.30394(11) 0.50697(9) 0.73473(8) 0.0451(4) Uani 1 1 d .
N2 N 0.37407(13) 0.50067(11) 0.87785(11) 0.0408(5) Uani 1 1 d .
N1 N 0.12618(15) 0.51351(12) 0.59339(11) 0.0472(5) Uani 1 1 d .
O4 O 0.32115(12) 0.37578(9) 0.71540(8) 0.0463(5) Uani 1 1 d .
C12 C 0.01610(18) 0.43573(14) 0.76975(14) 0.0472(7) Uani 1 1 d .
O6 O 0.41328(12) 0.36466(9) 0.86732(8) 0.0472(5) Uani 1 1 d .
O2 O 0.27963(12) 0.46172(10) 0.58364(9) 0.0518(5) Uani 1 1 d .
O7 O 0.15992(13) 0.35225(10) 0.59563(9) 0.0540(5) Uani 1 1 d .
O1 O 0.13557(12) 0.42957(9) 0.70992(9) 0.0491(5) Uani 1 1 d .
C26 C 0.39967(17) 0.41557(14) 0.97961(13) 0.0419(6) Uani 1 1 d .
C31 C 0.41414(16) 0.35630(14) 0.93890(12) 0.0396(6) Uani 1 1 d .
C24 C 0.35322(18) 0.57316(13) 0.84859(14) 0.0445(6) Uani 1 1 d .
H24 H 0.4091 0.5906 0.8369 0.053 Uiso 1 1 calc R
C8 C 0.02397(18) 0.52190(14) 0.67310(14) 0.0476(7) Uani 1 1 d .
C25 C 0.38107(18) 0.48550(15) 0.94648(15) 0.0447(7) Uani 1 1 d .
C30 C 0.42942(17) 0.28778(14) 0.97205(13) 0.0431(6) Uani 1 1 d .
C19 C 0.27638(19) 0.56429(13) 0.77359(15) 0.0493(7) Uani 1 1 d .
H19 H 0.2179 0.5512 0.7839 0.059 Uiso 1 1 calc R
C13 C 0.06019(18) 0.46191(14) 0.71712(13) 0.0450(6) Uani 1 1 d .
C27 C 0.40189(18) 0.40664(16) 1.05517(14) 0.0503(7) Uani 1 1 d .
H27 H 0.3935 0.4462 1.0826 0.060 Uiso 1 1 calc R
O5 O 0.49912(13) 0.44995(11) 0.77531(10) 0.0582(5) Uani 1 1 d .
C28 C 0.4161(2) 0.34139(16) 1.08891(14) 0.0528(7) Uani 1 1 d .
C14 C 0.0518(2) 0.36791(16) 0.81443(16) 0.0605(8) Uani 1 1 d .
C29 C 0.42963(19) 0.28361(15) 1.04623(14) 0.0511(7) Uani 1 1 d .
H29 H 0.4395 0.2391 1.0692 0.061 Uiso 1 1 calc R
C6 C 0.1513(2) 0.53550(16) 0.52576(15) 0.0562(8) Uani 1 1 d .
H6 H 0.1251 0.4991 0.4876 0.067 Uiso 1 1 calc R
C2 C 0.2908(2) 0.53612(17) 0.47923(15) 0.0664(9) Uani 1 1 d .
H2A H 0.2667 0.4979 0.4437 0.080 Uiso 1 1 calc R
H2B H 0.3586 0.5337 0.4946 0.080 Uiso 1 1 calc R
C7 C 0.05909(19) 0.54365(15) 0.61187(15) 0.0529(7) Uani 1 1 d .
H7 H 0.0306 0.5828 0.5836 0.063 Uiso 1 1 calc R
C9 C -0.0527(2) 0.55854(16) 0.68436(17) 0.0637(8) Uani 1 1 d .
H9 H -0.0754 0.5990 0.6560 0.076 Uiso 1 1 calc R
C1 C 0.2559(2) 0.52699(16) 0.54665(15) 0.0582(8) Uani 1 1 d .
H1 H 0.2839 0.5649 0.5824 0.070 Uiso 1 1 calc R
C5 C 0.1164(2) 0.60675(17) 0.48939(16) 0.0657(9) Uani 1 1 d .
H5A H 0.1368 0.6449 0.5257 0.079 Uiso 1 1 calc R
H5B H 0.0485 0.6069 0.4719 0.079 Uiso 1 1 calc R
C20 C 0.2616(2) 0.63434(15) 0.73111(16) 0.0644(8) Uani 1 1 d .
H20A H 0.2125 0.6289 0.6840 0.077 Uiso 1 1 calc R
H20B H 0.3187 0.6479 0.7200 0.077 Uiso 1 1 calc R
C32 C 0.4463(2) 0.22278(15) 0.92809(15) 0.0570(8) Uani 1 1 d .
C11 C -0.0598(2) 0.47383(18) 0.77644(16) 0.0650(9) Uani 1 1 d .
H11 H -0.0902 0.4572 0.8101 0.078 Uiso 1 1 calc R
C36 C 0.4185(3) 0.33112(18) 1.17041(15) 0.0771(10) Uani 1 1 d .
H36A H 0.4291 0.2817 1.1837 0.116 Uiso 1 1 calc R
H36B H 0.3598 0.3458 1.1768 0.116 Uiso 1 1 calc R
H36C H 0.4681 0.3593 1.2022 0.116 Uiso 1 1 calc R
C23 C 0.3269(2) 0.62928(14) 0.89744(15) 0.0595(8) Uani 1 1 d .
H23A H 0.3776 0.6351 0.9436 0.071 Uiso 1 1 calc R
H23B H 0.2716 0.6141 0.9104 0.071 Uiso 1 1 calc R
C22 C 0.3076(3) 0.70020(16) 0.85557(17) 0.0761(10) Uani 1 1 d .
H22A H 0.3654 0.7184 0.8489 0.091 Uiso 1 1 calc R
H22B H 0.2854 0.7345 0.8853 0.091 Uiso 1 1 calc R
C21 C 0.2343(3) 0.69224(17) 0.77839(18) 0.0825(10) Uani 1 1 d .
H21A H 0.1742 0.6804 0.7853 0.099 Uiso 1 1 calc R
H21B H 0.2278 0.7374 0.7519 0.099 Uiso 1 1 calc R
C3 C 0.2589(3) 0.6078(2) 0.44197(19) 0.0849(11) Uani 1 1 d .
H3A H 0.2905 0.6457 0.4753 0.102 Uiso 1 1 calc R
H3B H 0.2771 0.6111 0.3963 0.102 Uiso 1 1 calc R
C4 C 0.1556(3) 0.61838(19) 0.42342(17) 0.0794(10) Uani 1 1 d .
H4A H 0.1246 0.5857 0.3834 0.095 Uiso 1 1 calc R
H4B H 0.1406 0.6665 0.4047 0.095 Uiso 1 1 calc R
C10 C -0.0944(2) 0.53599(19) 0.73595(18) 0.0701(9) Uani 1 1 d .
C34 C 0.3611(2) 0.21094(17) 0.85776(16) 0.0732(9) Uani 1 1 d .
H34A H 0.3723 0.1701 0.8306 0.110 Uiso 1 1 calc R
H34B H 0.3524 0.2523 0.8261 0.110 Uiso 1 1 calc R
H34C H 0.3059 0.2031 0.8730 0.110 Uiso 1 1 calc R
C16 C 0.1547(2) 0.37841(19) 0.86345(17) 0.0774(10) Uani 1 1 d .
H16A H 0.1766 0.3356 0.8914 0.116 Uiso 1 1 calc R
H16B H 0.1579 0.4174 0.8975 0.116 Uiso 1 1 calc R
H16C H 0.1933 0.3887 0.8317 0.116 Uiso 1 1 calc R
C33 C 0.4602(3) 0.15446(17) 0.97604(18) 0.0891(12) Uani 1 1 d .
H33A H 0.4705 0.1147 0.9469 0.134 Uiso 1 1 calc R
H33B H 0.4054 0.1458 0.9915 0.134 Uiso 1 1 calc R
H33C H 0.5135 0.1602 1.0195 0.134 Uiso 1 1 calc R
C40 C 0.5485(3) 0.4437(2) 0.7226(2) 0.0998(13) Uani 1 1 d .
H40 H 0.6124 0.4570 0.7514 0.120 Uiso 1 1 calc R
C37 C 0.1957(3) 0.29786(17) 0.55888(18) 0.0753(9) Uani 1 1 d .
H37 H 0.2641 0.2994 0.5795 0.090 Uiso 1 1 calc R
C35 C 0.5346(2) 0.23382(18) 0.90399(18) 0.0782(10) Uani 1 1 d .
H35A H 0.5447 0.1928 0.8765 0.117 Uiso 1 1 calc R
H35B H 0.5875 0.2401 0.9476 0.117 Uiso 1 1 calc R
H35C H 0.5272 0.2754 0.8727 0.117 Uiso 1 1 calc R
C17 C 0.0452(3) 0.30510(17) 0.76103(19) 0.0847(11) Uani 1 1 d .
H17A H 0.0678 0.2627 0.7895 0.127 Uiso 1 1 calc R
H17B H 0.0826 0.3148 0.7282 0.127 Uiso 1 1 calc R
H17C H -0.0188 0.2983 0.7318 0.127 Uiso 1 1 calc R
C39 C 0.1740(3) 0.3125(2) 0.47874(19) 0.1113(15) Uani 1 1 d .
H39A H 0.1987 0.2750 0.4551 0.167 Uiso 1 1 calc R
H39B H 0.2017 0.3571 0.4715 0.167 Uiso 1 1 calc R
H39C H 0.1073 0.3151 0.4569 0.167 Uiso 1 1 calc R
C15 C -0.0066(3) 0.3488(2) 0.8669(2) 0.0955(13) Uani 1 1 d .
H15A H 0.0178 0.3061 0.8942 0.143 Uiso 1 1 calc R
H15B H -0.0706 0.3411 0.8379 0.143 Uiso 1 1 calc R
H15C H -0.0037 0.3872 0.9016 0.143 Uiso 1 1 calc R
C18 C -0.1781(3) 0.5747(2) 0.7481(2) 0.1235(17) Uani 1 1 d .
H18A H -0.1975 0.5510 0.7866 0.185 Uiso 1 1 calc R
H18B H -0.2287 0.5746 0.7023 0.185 Uiso 1 1 calc R
H18C H -0.1610 0.6231 0.7631 0.185 Uiso 1 1 calc R
C42 C 0.5239(3) 0.4968(3) 0.6654(2) 0.1292(17) Uani 1 1 d .
H42A H 0.5598 0.4897 0.6309 0.194 Uiso 1 1 calc R
H42B H 0.5371 0.5432 0.6877 0.194 Uiso 1 1 calc R
H42C H 0.4584 0.4932 0.6390 0.194 Uiso 1 1 calc R
C41 C 0.5582(4) 0.3699(3) 0.7031(3) 0.156(2) Uani 1 1 d .
H41A H 0.5922 0.3676 0.6668 0.233 Uiso 1 1 calc R
H41B H 0.4973 0.3492 0.6823 0.233 Uiso 1 1 calc R
H41C H 0.5916 0.3440 0.7473 0.233 Uiso 1 1 calc R
C38 C 0.1657(4) 0.2270(2) 0.5785(3) 0.1262(17) Uani 1 1 d .
H38A H 0.1902 0.1904 0.5536 0.189 Uiso 1 1 calc R
H38B H 0.0985 0.2246 0.5628 0.189 Uiso 1 1 calc R
H38C H 0.1888 0.2201 0.6318 0.189 Uiso 1 1 calc R

loop_
_atom_site_aniso_label
_atom_site_aniso_U_11
_atom_site_aniso_U_22
_atom_site_aniso_U_33
_atom_site_aniso_U_23
_atom_site_aniso_U_13
_atom_site_aniso_U_12
Ti1 0.0449(3) 0.0477(3) 0.0330(3) 0.0027(2) 0.0086(2) 0.0015(2)
Ti2 0.0431(3) 0.0453(3) 0.0307(3) -0.0008(2) 0.0087(2) 0.0042(2)
O3 0.0512(11) 0.0414(11) 0.0371(9) -0.0010(8) 0.0046(8) 0.0045(8)
N2 0.0415(12) 0.0430(13) 0.0353(12) -0.0045(10) 0.0073(10) -0.0014(10)
N1 0.0475(14) 0.0540(15) 0.0361(12) 0.0088(10) 0.0061(11) -0.0031(11)
O4 0.0555(11) 0.0434(11) 0.0356(9) -0.0030(7) 0.0064(8) 0.0073(8)
C12 0.0456(16) 0.0557(18) 0.0397(15) 0.0032(12) 0.0113(13) 0.0018(13)
O6 0.0612(12) 0.0488(11) 0.0309(10) 0.0011(8) 0.0123(8) 0.0099(9)
O2 0.0518(11) 0.0612(13) 0.0421(10) 0.0058(9) 0.0138(9) -0.0005(9)
O7 0.0563(12) 0.0566(12) 0.0466(11) -0.0066(9) 0.0116(9) -0.0063(9)
O1 0.0533(11) 0.0541(12) 0.0437(11) 0.0135(8) 0.0201(9) 0.0117(9)
C26 0.0431(15) 0.0469(17) 0.0335(14) -0.0039(12) 0.0080(12) -0.0018(12)
C31 0.0380(14) 0.0499(17) 0.0272(14) -0.0012(12) 0.0041(11) -0.0001(11)
C24 0.0475(16) 0.0372(16) 0.0469(16) -0.0018(12) 0.0112(13) -0.0018(12)
C8 0.0450(16) 0.0505(18) 0.0435(16) 0.0042(13) 0.0070(13) 0.0019(13)
C25 0.0457(16) 0.0490(18) 0.0381(16) -0.0156(14) 0.0103(13) -0.0017(12)
C30 0.0427(15) 0.0511(17) 0.0322(14) 0.0005(12) 0.0059(12) -0.0006(12)
C19 0.0506(17) 0.0406(16) 0.0514(17) -0.0043(13) 0.0068(14) 0.0007(12)
C13 0.0455(16) 0.0495(17) 0.0367(15) -0.0013(12) 0.0068(12) 0.0007(13)
C27 0.0567(17) 0.0595(19) 0.0352(15) -0.0097(13) 0.0144(13) -0.0046(14)
O5 0.0508(11) 0.0731(14) 0.0560(12) 0.0043(10) 0.0237(10) 0.0029(10)
C28 0.0605(18) 0.066(2) 0.0319(15) 0.0000(14) 0.0129(13) -0.0075(14)
C14 0.064(2) 0.067(2) 0.0568(18) 0.0158(15) 0.0280(16) 0.0063(15)
C29 0.0567(18) 0.0527(18) 0.0400(16) 0.0056(13) 0.0082(13) -0.0033(13)
C6 0.0593(19) 0.063(2) 0.0421(16) 0.0145(14) 0.0081(14) -0.0067(15)
C2 0.070(2) 0.081(2) 0.0515(18) 0.0087(16) 0.0221(16) -0.0175(17)
C7 0.0500(17) 0.0509(18) 0.0500(17) 0.0141(14) 0.0027(14) 0.0023(14)
C9 0.063(2) 0.066(2) 0.0593(19) 0.0128(15) 0.0132(16) 0.0162(16)
C1 0.0614(19) 0.065(2) 0.0463(17) 0.0093(15) 0.0134(15) -0.0133(15)
C5 0.069(2) 0.065(2) 0.0574(18) 0.0219(16) 0.0097(16) -0.0078(16)
C20 0.075(2) 0.0460(18) 0.0589(18) 0.0022(14) -0.0013(16) 0.0080(15)
C32 0.074(2) 0.0476(18) 0.0491(17) 0.0001(13) 0.0180(16) 0.0080(14)
C11 0.0583(19) 0.087(3) 0.0561(19) 0.0099(17) 0.0266(16) 0.0097(17)
C36 0.104(3) 0.090(3) 0.0433(18) 0.0028(16) 0.0299(18) -0.007(2)
C23 0.072(2) 0.0457(18) 0.0576(18) -0.0112(14) 0.0133(16) -0.0007(14)
C22 0.096(3) 0.046(2) 0.079(2) -0.0121(16) 0.014(2) 0.0060(17)
C21 0.097(3) 0.047(2) 0.088(3) -0.0036(17) 0.005(2) 0.0162(18)
C3 0.096(3) 0.090(3) 0.070(2) 0.021(2) 0.027(2) -0.022(2)
C4 0.091(3) 0.082(3) 0.056(2) 0.0292(17) 0.0085(19) -0.013(2)
C10 0.061(2) 0.082(2) 0.071(2) 0.0099(18) 0.0258(18) 0.0233(18)
C34 0.091(3) 0.068(2) 0.0559(19) -0.0213(16) 0.0151(18) -0.0063(18)
C16 0.065(2) 0.103(3) 0.060(2) 0.0297(19) 0.0128(17) 0.0226(19)
C33 0.142(4) 0.054(2) 0.078(2) 0.0084(17) 0.043(2) 0.017(2)
C40 0.127(3) 0.091(3) 0.117(3) 0.021(2) 0.090(3) 0.017(2)
C37 0.094(3) 0.056(2) 0.069(2) -0.0033(17) 0.0119(19) 0.0030(18)
C35 0.082(2) 0.080(2) 0.080(2) 0.0090(18) 0.035(2) 0.0278(19)
C17 0.105(3) 0.060(2) 0.094(3) 0.019(2) 0.037(2) -0.0018(19)
C39 0.189(5) 0.082(3) 0.074(3) -0.020(2) 0.058(3) -0.008(3)
C15 0.087(3) 0.114(3) 0.099(3) 0.051(2) 0.049(2) 0.020(2)
C18 0.113(3) 0.147(4) 0.133(3) 0.049(3) 0.070(3) 0.077(3)
C42 0.148(4) 0.150(4) 0.102(3) 0.051(3) 0.056(3) -0.002(3)
C41 0.237(7) 0.110(4) 0.169(5) -0.026(3) 0.135(5) 0.023(4)
C38 0.170(5) 0.060(3) 0.156(4) 0.022(3) 0.061(4) -0.009(3)

loop_
_atom_type_symbol
_atom_type_description
_atom_type_scat_dispersion_real
_atom_type_scat_dispersion_imag
_atom_type_scat_source
C C 0.0033 0.0016 'International Tables Vol C Tables 4.2.6.8 and 6.1.1.4'
H H 0.0000 0.0000 'International Tables Vol C Tables 4.2.6.8 and 6.1.1.4'
N N 0.0061 0.0033 'International Tables Vol C Tables 4.2.6.8 and 6.1.1.4'
O O 0.0106 0.0060 'International Tables Vol C Tables 4.2.6.8 and 6.1.1.4'
Ti Ti 0.2776 0.4457 'International Tables Vol C Tables 4.2.6.8 and 6.1.1.4'

loop_
_geom_angle_atom_site_label_1
_geom_angle_atom_site_label_2
_geom_angle_atom_site_label_3
_geom_angle
O7 Ti1 O2 98.39(8)
O7 Ti1 O4 97.89(8)
O2 Ti1 O4 98.66(8)
O7 Ti1 O1 92.88(8)
O2 Ti1 O1 156.12(8)
O4 Ti1 O1 100.56(7)
O7 Ti1 N1 99.24(8)
O2 Ti1 N1 77.23(8)
O4 Ti1 N1 162.79(8)
O1 Ti1 N1 80.23(8)
O7 Ti1 O3 170.41(7)
O2 Ti1 O3 87.29(7)
O4 Ti1 O3 73.51(7)
O1 Ti1 O3 84.72(7)
N1 Ti1 O3 89.53(7)
O7 Ti1 Ti2 130.65(6)
O2 Ti1 Ti2 96.73(6)
O4 Ti1 Ti2 33.25(5)
O1 Ti1 Ti2 91.68(5)
N1 Ti1 Ti2 129.92(6)
O3 Ti1 Ti2 40.40(4)
O4 Ti2 O5 109.98(9)
O4 Ti2 O6 98.52(8)
O5 Ti2 O6 104.69(8)
O4 Ti2 O3 84.40(7)
O5 Ti2 O3 105.62(8)
O6 Ti2 O3 146.42(8)
O4 Ti2 N2 141.80(8)
O5 Ti2 N2 107.00(8)
O6 Ti2 N2 80.91(7)
O3 Ti2 N2 76.74(7)
O4 Ti2 Ti1 35.99(5)
O5 Ti2 Ti1 117.53(6)
O6 Ti2 Ti1 124.97(6)
O3 Ti2 Ti1 48.58(5)
N2 Ti2 Ti1 115.35(5)
C19 O3 Ti2 121.44(14)
C19 O3 Ti1 131.81(15)
Ti2 O3 Ti1 91.02(7)
C25 N2 C24 121.5(2)
C25 N2 Ti2 129.38(18)
C24 N2 Ti2 109.10(15)
C7 N1 C6 121.5(2)
C7 N1 Ti1 128.94(18)
C6 N1 Ti1 109.57(17)
Ti2 O4 Ti1 110.76(9)
C11 C12 C13 116.5(2)
C11 C12 C14 123.1(2)
C13 C12 C14 120.4(2)
C31 O6 Ti2 142.69(16)
C1 O2 Ti1 122.40(16)
C37 O7 Ti1 129.62(19)
C13 O1 Ti1 143.09(16)
C31 C26 C27 119.1(2)
C31 C26 C25 122.1(2)
C27 C26 C25 118.8(2)
O6 C31 C26 119.4(2)
O6 C31 C30 119.6(2)
C26 C31 C30 121.0(2)
N2 C24 C23 119.0(2)
N2 C24 C19 105.01(19)
C23 C24 C19 111.4(2)
N2 C24 H24 106.9
C23 C24 H24 106.9
C19 C24 H24 106.9
C13 C8 C9 119.7(2)
C13 C8 C7 121.3(2)
C9 C8 C7 118.8(2)
N2 C25 C26 125.3(2)
N2 C25 H2 117.9(13)
C26 C25 H2 116.8(13)
C29 C30 C31 116.1(2)
C29 C30 C32 122.6(2)
C31 C30 C32 121.3(2)
O3 C19 C20 114.0(2)
O3 C19 C24 107.1(2)
C20 C19 C24 109.7(2)
O3 C19 H19 108.6
C20 C19 H19 108.6
C24 C19 H19 108.6
O1 C13 C8 120.1(2)
O1 C13 C12 119.7(2)
C8 C13 C12 120.2(2)
C28 C27 C26 121.5(2)
C28 C27 H27 119.2
C26 C27 H27 119.2
C40 O5 Ti2 141.9(2)
C27 C28 C29 117.5(2)
C27 C28 C36 122.0(3)
C29 C28 C36 120.5(3)
C17 C14 C12 109.9(2)
C17 C14 C15 107.3(3)
C12 C14 C15 111.7(2)
C17 C14 C16 110.1(3)
C12 C14 C16 110.0(2)
C15 C14 C16 107.8(3)
C30 C29 C28 124.7(3)
C30 C29 H29 117.7
C28 C29 H29 117.7
N1 C6 C1 104.8(2)
N1 C6 C5 119.1(2)
C1 C6 C5 113.8(2)
N1 C6 H6 106.1
C1 C6 H6 106.1
C5 C6 H6 106.1
C1 C2 C3 110.0(3)
C1 C2 H2A 109.7
C3 C2 H2A 109.7
C1 C2 H2B 109.7
C3 C2 H2B 109.7
H2A C2 H2B 108.2
N1 C7 C8 125.5(2)
N1 C7 H7 117.2
C8 C7 H7 117.2
C10 C9 C8 121.3(3)
C10 C9 H9 119.4
C8 C9 H9 119.4
O2 C1 C6 108.3(2)
O2 C1 C2 114.3(3)
C6 C1 C2 111.2(2)
O2 C1 H1 107.6
C6 C1 H1 107.6
C2 C1 H1 107.6
C6 C5 C4 108.8(3)
C6 C5 H5A 109.9
C4 C5 H5A 109.9
C6 C5 H5B 109.9
C4 C5 H5B 109.9
H5A C5 H5B 108.3
C19 C20 C21 109.6(3)
C19 C20 H20A 109.7
C21 C20 H20A 109.7
C19 C20 H20B 109.7
C21 C20 H20B 109.7
H20A C20 H20B 108.2
C35 C32 C30 110.0(2)
C35 C32 C33 107.6(3)
C30 C32 C33 111.5(2)
C35 C32 C34 109.6(2)
C30 C32 C34 110.1(2)
C33 C32 C34 108.0(3)
C12 C11 C10 124.4(3)
C12 C11 H11 117.8
C10 C11 H11 117.8
C28 C36 H36A 109.5
C28 C36 H36B 109.5
H36A C36 H36B 109.5
C28 C36 H36C 109.5
H36A C36 H36C 109.5
H36B C36 H36C 109.5
C24 C23 C22 109.9(2)
C24 C23 H23A 109.7
C22 C23 H23A 109.7
C24 C23 H23B 109.7
C22 C23 H23B 109.7
H23A C23 H23B 108.2
C23 C22 C21 111.7(3)
C23 C22 H22A 109.3
C21 C22 H22A 109.3
C23 C22 H22B 109.3
C21 C22 H22B 109.3
H22A C22 H22B 107.9
C20 C21 C22 111.8(3)
C20 C21 H21A 109.3
C22 C21 H21A 109.3
C20 C21 H21B 109.3
C22 C21 H21B 109.3
H21A C21 H21B 107.9
C4 C3 C2 112.7(3)
C4 C3 H3A 109.0
C2 C3 H3A 109.0
C4 C3 H3B 109.0
C2 C3 H3B 109.0
H3A C3 H3B 107.8
C3 C4 C5 114.2(3)
C3 C4 H4A 108.7
C5 C4 H4A 108.7
C3 C4 H4B 108.7
C5 C4 H4B 108.7
H4A C4 H4B 107.6
C9 C10 C11 117.8(3)
C9 C10 C18 121.8(3)
C11 C10 C18 120.4(3)
C32 C34 H34A 109.5
C32 C34 H34B 109.5
H34A C34 H34B 109.5
C32 C34 H34C 109.5
H34A C34 H34C 109.5
H34B C34 H34C 109.5
C14 C16 H16A 109.5
C14 C16 H16B 109.5
H16A C16 H16B 109.5
C14 C16 H16C 109.5
H16A C16 H16C 109.5
H16B C16 H16C 109.5
C32 C33 H33A 109.5
C32 C33 H33B 109.5
H33A C33 H33B 109.5
C32 C33 H33C 109.5
H33A C33 H33C 109.5
H33B C33 H33C 109.5
O5 C40 C42 113.3(3)
O5 C40 C41 111.7(3)
C42 C40 C41 120.1(4)
O5 C40 H40 103.1
C42 C40 H40 103.1
C41 C40 H40 103.1
O7 C37 C39 111.0(3)
O7 C37 C38 109.8(3)
C39 C37 C38 115.5(3)
O7 C37 H37 106.7
C39 C37 H37 106.7
C38 C37 H37 106.7
C32 C35 H35A 109.5
C32 C35 H35B 109.5
H35A C35 H35B 109.5
C32 C35 H35C 109.5
H35A C35 H35C 109.5
H35B C35 H35C 109.5
C14 C17 H17A 109.5
C14 C17 H17B 109.5
H17A C17 H17B 109.5
C14 C17 H17C 109.5
H17A C17 H17C 109.5
H17B C17 H17C 109.5
C37 C39 H39A 109.5
C37 C39 H39B 109.5
H39A C39 H39B 109.5
C37 C39 H39C 109.5
H39A C39 H39C 109.5
H39B C39 H39C 109.5
C14 C15 H15A 109.5
C14 C15 H15B 109.5
H15A C15 H15B 109.5
C14 C15 H15C 109.5
H15A C15 H15C 109.5
H15B C15 H15C 109.5
C10 C18 H18A 109.5
C10 C18 H18B 109.5
H18A C18 H18B 109.5
C10 C18 H18C 109.5
H18A C18 H18C 109.5
H18B C18 H18C 109.5
C40 C42 H42A 109.5
C40 C42 H42B 109.5
H42A C42 H42B 109.5
C40 C42 H42C 109.5
H42A C42 H42C 109.5
H42B C42 H42C 109.5
C40 C41 H41A 109.5
C40 C41 H41B 109.5
H41A C41 H41B 109.5
C40 C41 H41C 109.5
H41A C41 H41C 109.5
H41B C41 H41C 109.5
C37 C38 H38A 109.5
C37 C38 H38B 109.5
H38A C38 H38B 109.5
C37 C38 H38C 109.5
H38A C38 H38C 109.5
H38B C38 H38C 109.5

loop_
_geom_bond_atom_site_label_1
_geom_bond_atom_site_label_2
_geom_bond_distance
Ti1 O7 1.8072(18)
Ti1 O2 1.8576(17)
Ti1 O4 1.8988(16)
Ti1 O1 1.9031(17)
Ti1 N1 2.199(2)
Ti1 O3 2.2660(17)
Ti1 Ti2 3.0213(6)
Ti2 O4 1.7716(16)
Ti2 O5 1.7885(19)
Ti2 O6 1.8815(16)
Ti2 O3 1.9585(17)
Ti2 N2 2.167(2)
O3 C19 1.423(3)
N2 C25 1.285(3)
N2 C24 1.463(3)
N1 C7 1.283(3)
N1 C6 1.477(3)
C12 C11 1.377(4)
C12 C13 1.421(4)
C12 C14 1.527(4)
O6 C31 1.340(3)
O2 C1 1.398(3)
O7 C37 1.419(4)
O1 C13 1.321(3)
C26 C31 1.398(3)
C26 C27 1.410(3)
C26 C25 1.441(4)
C31 C30 1.414(3)
C24 C23 1.517(4)
C24 C19 1.535(3)
C24 H24 0.9800
C8 C13 1.403(3)
C8 C9 1.404(4)
C8 C7 1.449(4)
C25 H2 0.95(2)
C30 C29 1.385(3)
C30 C32 1.530(4)
C19 C20 1.516(4)
C19 H19 0.9800
C27 C28 1.363(4)
C27 H27 0.9300
O5 C40 1.397(4)
C28 C29 1.394(4)
C28 C36 1.522(3)
C14 C17 1.526(4)
C14 C15 1.535(4)
C14 C16 1.553(4)
C29 H29 0.9300
C6 C1 1.503(4)
C6 C5 1.519(4)
C6 H6 0.9800
C2 C1 1.506(4)
C2 C3 1.523(4)
C2 H2A 0.9700
C2 H2B 0.9700
C7 H7 0.9300
C9 C10 1.359(4)
C9 H9 0.9300
C1 H1 0.9800
C5 C4 1.526(4)
C5 H5A 0.9700
C5 H5B 0.9700
C20 C21 1.528(4)
C20 H20A 0.9700
C20 H20B 0.9700
C32 C35 1.530(4)
C32 C33 1.540(4)
C32 C34 1.550(4)
C11 C10 1.402(4)
C11 H11 0.9300
C36 H36A 0.9600
C36 H36B 0.9600
C36 H36C 0.9600
C23 C22 1.525(4)
C23 H23A 0.9700
C23 H23B 0.9700
C22 C21 1.537(4)
C22 H22A 0.9700
C22 H22B 0.9700
C21 H21A 0.9700
C21 H21B 0.9700
C3 C4 1.493(5)
C3 H3A 0.9700
C3 H3B 0.9700
C4 H4A 0.9700
C4 H4B 0.9700
C10 C18 1.520(4)
C34 H34A 0.9600
C34 H34B 0.9600
C34 H34C 0.9600
C16 H16A 0.9600
C16 H16B 0.9600
C16 H16C 0.9600
C33 H33A 0.9600
C33 H33B 0.9600
C33 H33C 0.9600
C40 C42 1.427(5)
C40 C41 1.448(5)
C40 H40 0.9800
C37 C39 1.459(4)
C37 C38 1.482(5)
C37 H37 0.9800
C35 H35A 0.9600
C35 H35B 0.9600
C35 H35C 0.9600
C17 H17A 0.9600
C17 H17B 0.9600
C17 H17C 0.9600
C39 H39A 0.9600
C39 H39B 0.9600
C39 H39C 0.9600
C15 H15A 0.9600
C15 H15B 0.9600
C15 H15C 0.9600
C18 H18A 0.9600
C18 H18B 0.9600
C18 H18C 0.9600
C42 H42A 0.9600
C42 H42B 0.9600
C42 H42C 0.9600
C41 H41A 0.9600
C41 H41B 0.9600
C41 H41C 0.9600
C38 H38A 0.9600
C38 H38B 0.9600
C38 H38C 0.9600

loop_
_geom_torsion_atom_site_label_1
_geom_torsion_atom_site_label_2
_geom_torsion_atom_site_label_3
_geom_torsion_atom_site_label_4
_geom_torsion
O7 Ti1 Ti2 O4 11.61(12)
O2 Ti1 Ti2 O4 -95.55(11)
O1 Ti1 Ti2 O4 106.85(11)
N1 Ti1 Ti2 O4 -174.50(12)
O3 Ti1 Ti2 O4 -173.31(12)
O7 Ti1 Ti2 O5 98.06(11)
O2 Ti1 Ti2 O5 -9.10(10)
O4 Ti1 Ti2 O5 86.45(12)
O1 Ti1 Ti2 O5 -166.70(9)
N1 Ti1 Ti2 O5 -88.05(11)
O3 Ti1 Ti2 O5 -86.86(10)
O7 Ti1 Ti2 O6 -37.46(10)
O2 Ti1 Ti2 O6 -144.61(9)
O4 Ti1 Ti2 O6 -49.07(12)
O1 Ti1 Ti2 O6 57.78(9)
N1 Ti1 Ti2 O6 136.43(10)
O3 Ti1 Ti2 O6 137.63(10)
O7 Ti1 Ti2 O3 -175.09(10)
O2 Ti1 Ti2 O3 77.76(9)
O4 Ti1 Ti2 O3 173.31(12)
O1 Ti1 Ti2 O3 -79.84(9)
N1 Ti1 Ti2 O3 -1.19(10)
O7 Ti1 Ti2 N2 -134.23(10)
O2 Ti1 Ti2 N2 118.61(9)
O4 Ti1 Ti2 N2 -145.84(12)
O1 Ti1 Ti2 N2 -38.99(8)
N1 Ti1 Ti2 N2 39.66(10)
O3 Ti1 Ti2 N2 40.85(9)
O4 Ti2 O3 C19 146.36(19)
O5 Ti2 O3 C19 -104.43(19)
O6 Ti2 O3 C19 49.4(2)
N2 Ti2 O3 C19 -0.19(18)
Ti1 Ti2 O3 C19 142.4(2)
O4 Ti2 O3 Ti1 3.95(7)
O5 Ti2 O3 Ti1 113.16(8)
O6 Ti2 O3 Ti1 -93.03(13)
N2 Ti2 O3 Ti1 -142.60(8)
O7 Ti1 O3 C19 -112.8(5)
O2 Ti1 O3 C19 120.6(2)
O4 Ti1 O3 C19 -139.5(2)
O1 Ti1 O3 C19 -36.9(2)
N1 Ti1 O3 C19 43.4(2)
Ti2 Ti1 O3 C19 -135.7(2)
O7 Ti1 O3 Ti2 23.0(5)
O2 Ti1 O3 Ti2 -103.68(8)
O4 Ti1 O3 Ti2 -3.82(7)
O1 Ti1 O3 Ti2 98.85(7)
N1 Ti1 O3 Ti2 179.08(7)
O4 Ti2 N2 C25 90.1(2)
O5 Ti2 N2 C25 -104.9(2)
O6 Ti2 N2 C25 -2.2(2)
O3 Ti2 N2 C25 152.6(2)
Ti1 Ti2 N2 C25 122.3(2)
O4 Ti2 N2 C24 -89.33(19)
O5 Ti2 N2 C24 75.73(16)
O6 Ti2 N2 C24 178.42(16)
O3 Ti2 N2 C24 -26.82(15)
Ti1 Ti2 N2 C24 -57.08(16)
O7 Ti1 N1 C7 97.4(2)
O2 Ti1 N1 C7 -166.0(3)
O4 Ti1 N1 C7 -88.1(4)
O1 Ti1 N1 C7 6.1(2)
O3 Ti1 N1 C7 -78.7(2)
Ti2 Ti1 N1 C7 -77.9(3)
O7 Ti1 N1 C6 -82.91(18)
O2 Ti1 N1 C6 13.67(17)
O4 Ti1 N1 C6 91.5(3)
O1 Ti1 N1 C6 -174.27(18)
O3 Ti1 N1 C6 101.00(17)
Ti2 Ti1 N1 C6 101.78(16)
O5 Ti2 O4 Ti1 -109.65(10)
O6 Ti2 O4 Ti1 141.24(9)
O3 Ti2 O4 Ti1 -5.04(9)
N2 Ti2 O4 Ti1 55.15(16)
O7 Ti1 O4 Ti2 -171.14(9)
O2 Ti1 O4 Ti2 89.07(10)
O1 Ti1 O4 Ti2 -76.69(10)
N1 Ti1 O4 Ti2 14.4(3)
O3 Ti1 O4 Ti2 4.52(8)
O4 Ti2 O6 C31 -134.3(3)
O5 Ti2 O6 C31 112.3(3)
O3 Ti2 O6 C31 -41.6(3)
N2 Ti2 O6 C31 7.0(3)
Ti1 Ti2 O6 C31 -107.6(3)
O7 Ti1 O2 C1 111.7(2)
O4 Ti1 O2 C1 -148.90(19)
O1 Ti1 O2 C1 -5.6(3)
N1 Ti1 O2 C1 14.09(19)
O3 Ti1 O2 C1 -76.04(19)
Ti2 Ti1 O2 C1 -115.40(18)
O2 Ti1 O7 C37 49.8(2)
O4 Ti1 O7 C37 -50.2(2)
O1 Ti1 O7 C37 -151.3(2)
N1 Ti1 O7 C37 128.1(2)
O3 Ti1 O7 C37 -76.1(5)
Ti2 Ti1 O7 C37 -56.6(2)
O7 Ti1 O1 C13 -97.7(3)
O2 Ti1 O1 C13 20.6(4)
O4 Ti1 O1 C13 163.7(3)
N1 Ti1 O1 C13 1.2(3)
O3 Ti1 O1 C13 91.6(3)
Ti2 Ti1 O1 C13 131.4(3)
Ti2 O6 C31 C26 -7.9(4)
Ti2 O6 C31 C30 171.94(19)
C27 C26 C31 O6 -179.2(2)
C25 C26 C31 O6 1.8(4)
C27 C26 C31 C30 1.0(4)
C25 C26 C31 C30 -178.0(2)
C25 N2 C24 C23 -8.1(4)
Ti2 N2 C24 C23 171.4(2)
C25 N2 C24 C19 -133.6(2)
Ti2 N2 C24 C19 45.9(2)
C24 N2 C25 C26 178.8(2)
Ti2 N2 C25 C26 -0.5(4)
C31 C26 C25 N2 1.4(4)
C27 C26 C25 N2 -177.6(2)
O6 C31 C30 C29 179.8(2)
C26 C31 C30 C29 -0.4(4)
O6 C31 C30 C32 0.7(4)
C26 C31 C30 C32 -179.4(2)
Ti2 O3 C19 C20 147.07(19)
Ti1 O3 C19 C20 -87.8(3)
Ti2 O3 C19 C24 25.5(3)
Ti1 O3 C19 C24 150.59(16)
N2 C24 C19 O3 -45.3(3)
C23 C24 C19 O3 -175.4(2)
N2 C24 C19 C20 -169.5(2)
C23 C24 C19 C20 60.4(3)
Ti1 O1 C13 C8 -8.2(4)
Ti1 O1 C13 C12 171.9(2)
C9 C8 C13 O1 -176.1(2)
C7 C8 C13 O1 9.0(4)
C9 C8 C13 C12 3.8(4)
C7 C8 C13 C12 -171.1(2)
C11 C12 C13 O1 177.4(2)
C14 C12 C13 O1 -3.8(4)
C11 C12 C13 C8 -2.5(4)
C14 C12 C13 C8 176.4(2)
C31 C26 C27 C28 -1.2(4)
C25 C26 C27 C28 177.8(2)
O4 Ti2 O5 C40 11.5(4)
O6 Ti2 O5 C40 116.4(3)
O3 Ti2 O5 C40 -78.2(3)
N2 Ti2 O5 C40 -158.8(3)
Ti1 Ti2 O5 C40 -27.1(4)
C26 C27 C28 C29 0.9(4)
C26 C27 C28 C36 -179.9(3)
C11 C12 C14 C17 118.6(3)
C13 C12 C14 C17 -60.2(3)
C11 C12 C14 C15 -0.4(4)
C13 C12 C14 C15 -179.2(3)
C11 C12 C14 C16 -120.0(3)
C13 C12 C14 C16 61.2(3)
C31 C30 C29 C28 0.0(4)
C32 C30 C29 C28 179.0(3)
C27 C28 C29 C30 -0.2(4)
C36 C28 C29 C30 -179.4(3)
C7 N1 C6 C1 145.3(3)
Ti1 N1 C6 C1 -34.4(3)
C7 N1 C6 C5 16.7(4)
Ti1 N1 C6 C5 -163.0(2)
C6 N1 C7 C8 174.3(2)
Ti1 N1 C7 C8 -6.0(4)
C13 C8 C7 N1 -2.4(4)
C9 C8 C7 N1 -177.3(3)
C13 C8 C9 C10 -1.7(5)
C7 C8 C9 C10 173.3(3)
Ti1 O2 C1 C6 -38.4(3)
Ti1 O2 C1 C2 -162.86(18)
N1 C6 C1 O2 44.5(3)
C5 C6 C1 O2 176.3(2)
N1 C6 C1 C2 170.9(2)
C5 C6 C1 C2 -57.4(3)
C3 C2 C1 O2 178.4(2)
C3 C2 C1 C6 55.5(3)
N1 C6 C5 C4 177.3(2)
C1 C6 C5 C4 52.9(3)
O3 C19 C20 C21 -178.8(2)
C24 C19 C20 C21 -58.7(3)
C29 C30 C32 C35 -117.8(3)
C31 C30 C32 C35 61.2(3)
C29 C30 C32 C33 1.5(4)
C31 C30 C32 C33 -179.5(3)
C29 C30 C32 C34 121.3(3)
C31 C30 C32 C34 -59.7(3)
C13 C12 C11 C10 -0.9(5)
C14 C12 C11 C10 -179.7(3)
N2 C24 C23 C22 -179.6(2)
C19 C24 C23 C22 -57.2(3)
C24 C23 C22 C21 53.8(4)
C19 C20 C21 C22 56.4(4)
C23 C22 C21 C20 -54.3(4)
C1 C2 C3 C4 -53.7(4)
C2 C3 C4 C5 52.7(4)
C6 C5 C4 C3 -50.5(4)
C8 C9 C10 C11 -1.5(5)
C8 C9 C10 C18 -179.4(3)
C12 C11 C10 C9 2.9(5)
C12 C11 C10 C18 -179.3(3)
Ti2 O5 C40 C42 78.1(5)
Ti2 O5 C40 C41 -61.3(5)
Ti1 O7 C37 C39 -100.4(3)
Ti1 O7 C37 C38 130.7(3)

loop_
_platon_squeeze_void_nr
_platon_squeeze_void_average_x
_platon_squeeze_void_average_y
_platon_squeeze_void_average_z
_platon_squeeze_void_volume
_platon_squeeze_void_count_electrons
_platon_squeeze_void_content
1 0.000 0.000 0.500 429 98 ' '
2 0.000 0.500 0.000 429 98 ' '
3 0.062 0.694 0.649 6 0 ' '
4 0.062 0.806 0.149 6 0 ' '
5 0.937 0.194 0.851 6 0 ' '
6 0.937 0.306 0.351 6 0 ' '

loop_
_publcif_info_exptl_table_extra_item
sin_theta_over_lambda_max
